data_7714570
loop_
_publ_author_name
'Li, Yufang'
'Liu, Qian'
'Bao, Junhui'
'Yiu, Shek-Man'
'Chan, Michael C. W.'

_publ_section_title
;
 Coplanar binuclear group 4 post-metallocene complexes supported by
 chelating &#x3bc;-(&#x3c3;<sub>2</sub>-aryl) ligands: characterisation
 and olefin polymerisation catalysis.
;
_journal_issue 1
_journal_name_full 'Dalton transactions (Cambridge, England : 2003)'
_journal_page_first 346
_journal_page_last 353
_journal_paper_doi 10.1039/d3dt03641c
_journal_volume 53
_journal_year 2023
_chemical_formula_moiety 'C80 H91 F N2 O4 Zr2, 2[C5H12]'
_chemical_formula_sum 'C90 H115 F N2 O4 Zr2'
_chemical_formula_weight 1490.27
_space_group_crystal_system triclinic
_space_group_IT_number 2
_space_group_name_Hall '-P 1'
_space_group_name_H-M_alt 'P -1'
_atom_sites_solution_hydrogens geom
_audit_creation_date 2023-11-15
_audit_creation_method
;
Olex2 1.5
(compiled 2023.08.24 svn.re1ec1418 for OlexSys, GUI svn.r6817)
;
_audit_update_record
;
2023-11-24 deposited with the CCDC.	2023-11-28 downloaded from the CCDC.
;
_cell_angle_alpha 105.9500(10)
_cell_angle_beta 103.4350(10)
_cell_angle_gamma 102.2070(10)
_cell_formula_units_Z 2
_cell_length_a 11.4505(4)
_cell_length_b 17.7306(4)
_cell_length_c 22.2391(6)
_cell_measurement_reflns_used 9919
_cell_measurement_temperature 173(2)
_cell_measurement_theta_max 26.34
_cell_measurement_theta_min 2.37
_cell_volume 4035.4(2)
_computing_cell_refinement 'Bruker Saint'
_computing_data_collection 'Bruker Apex3'
_computing_data_reduction 'Bruker Saint'
_computing_molecular_graphics 'Bruker Apex3, Olex2 1.5 (Dolomanov et al., 2009)'
_computing_publication_material 'Bruker Apex3, Olex2 1.5 (Dolomanov et al., 2009)'
_computing_structure_refinement 'SHELXL-2016/6 (Sheldrick, 2016), olex2.refine 1.5-dev (Bourhis et al., 2015)'
_computing_structure_solution 'SHELXT 2014/5 (Sheldrick, 2014)'
_diffrn_ambient_temperature 173(2)
_diffrn_measured_fraction_theta_full 0.997
_diffrn_measured_fraction_theta_max 0.995
_diffrn_measurement_device_type 'Bruker D8 Venture Photon II'
_diffrn_measurement_method 'phi and omega scans'
_diffrn_radiation_type MoK\a
_diffrn_radiation_wavelength 0.71073
_diffrn_reflns_av_R_equivalents 0.0506
_diffrn_reflns_av_unetI/netI 0.0575
_diffrn_reflns_Laue_measured_fraction_full 0.997
_diffrn_reflns_Laue_measured_fraction_max 0.995
_diffrn_reflns_limit_h_max 11
_diffrn_reflns_limit_h_min -14
_diffrn_reflns_limit_k_max 22
_diffrn_reflns_limit_k_min -22
_diffrn_reflns_limit_l_max 27
_diffrn_reflns_limit_l_min -27
_diffrn_reflns_number 47625
_diffrn_reflns_point_group_measured_fraction_full 0.997
_diffrn_reflns_point_group_measured_fraction_max 0.995
_diffrn_reflns_theta_full 25.242
_diffrn_reflns_theta_max 26.389
_diffrn_reflns_theta_min 2.269
_diffrn_source 'micro focus'
_diffrn_source_current 1.4
_diffrn_source_power 0.07
_diffrn_source_voltage 50.0
_diffrn_standards_number 0
_exptl_absorpt_coefficient_mu 0.311
_exptl_absorpt_correction_T_max 0.7454
_exptl_absorpt_correction_T_min 0.7032
_exptl_absorpt_correction_type multi-scan
_exptl_absorpt_process_details
;
SADABS-2016/2 (Bruker,2016/2) was used for absorption correction.
wR2(int) was 0.1007 before and 0.0550 after correction.
The Ratio of minimum to maximum transmission is 0.9434.
The \l/2 correction factor is Not present.
;
_exptl_crystal_colour orange
_exptl_crystal_density_diffrn 1.226
_exptl_crystal_description block
_exptl_crystal_F_000 1580
_exptl_crystal_size_max 0.38
_exptl_crystal_size_mid 0.21
_exptl_crystal_size_min 0.03
_refine_diff_density_max 0.736
_refine_diff_density_min -0.489
_refine_diff_density_rms 0.062
_refine_ls_extinction_method none
_refine_ls_goodness_of_fit_ref 1.014
_refine_ls_hydrogen_treatment constr
_refine_ls_matrix_type full
_refine_ls_number_parameters 853
_refine_ls_number_reflns 16476
_refine_ls_number_restraints 234
_refine_ls_restrained_S_all 1.016
_refine_ls_R_factor_all 0.0613
_refine_ls_R_factor_gt 0.0428
_refine_ls_shift/su_max 0.002
_refine_ls_shift/su_mean 0.000
_refine_ls_structure_factor_coef Fsqd
_refine_ls_weighting_details 'w=1/[\s^2^(Fo^2^)+(0.0437P)^2^+1.8771P] where P=(Fo^2^+2Fc^2^)/3'
_refine_ls_weighting_scheme calc
_refine_ls_wR_factor_gt 0.0978
_refine_ls_wR_factor_ref 0.1079
_reflns_Friedel_coverage 0.000
_reflns_number_gt 12549
_reflns_number_total 16476
_reflns_threshold_expression 'I > 2\s(I)'
_cod_data_source_file d3dt03641c2.cif
_cod_data_source_block 081121a_yufang
_cod_depositor_comments 'Adding full bibliography for 7714567--7714572.cif.'
_cod_database_code 7714570
_shelx_shelxl_version_number 2016/6
_shelx_space_group_comment
;
The symmetry employed for this shelxl refinement is uniquely defined
by the following loop, which should always be used as a source of
symmetry information in preference to the above space-group names.
They are only intended as comments.
;
_olex2_refinement_description
;
1. Fixed Uiso
 At 1.2 times of:
  All C(H) groups, All C(H,H) groups
 At 1.5 times of:
  All C(H,H,H) groups
2. Restrained distances
 C33-C34 = C33-C35 = C33-C36
 1.54 with sigma of 0.02
 C37-C38 = C37-C39 = C37-C40
 1.54 with sigma of 0.02
 C37A-C38A = C37A-C39A = C37A-C40A
 1.54 with sigma of 0.02
 C34-C35 = C35-C36 = C36-C34
 2.5 with sigma of 0.04
 C38-C39 = C39-C40 = C40-C38
 2.5 with sigma of 0.04
 C38A-C39A = C39A-C40A = C40A-C38A
 2.5 with sigma of 0.04
3. Rigid bond restraints
 C33, C34, C35, C36, C37, C38, C39, C40, C37A, C38A, C39A, C40A
 with sigma for 1-2 distances of 0.005 and sigma for 1-3 distances of 0.005
4. Uiso/Uaniso restraints and constraints
C33 \\sim C34 \\sim C35 \\sim C36 \\sim C37 \\sim C38 \\sim C39 \\sim C40 \\sim
C37A \\sim C38A \\sim C39A \\sim C40A: within 2A with sigma of 0.01 and sigma
for terminal atoms of 0.02 within 2A
Uanis(C33) \\sim Ueq, Uanis(C34) \\sim Ueq, Uanis(C35) \\sim Ueq, Uanis(C36)
\\sim Ueq, Uanis(C37) \\sim Ueq, Uanis(C38) \\sim Ueq, Uanis(C39) \\sim Ueq,
Uanis(C40) \\sim Ueq, Uanis(C37A) \\sim Ueq, Uanis(C38A) \\sim Ueq, Uanis(C39A)
\\sim Ueq, Uanis(C40A) \\sim Ueq: with sigma of 0.03 and sigma for terminal
atoms of 0.06
5. Others
 Fixed Sof: C37(0.5) C38(0.5) H38A(0.5) H38B(0.5) H38C(0.5) C39(0.5) H39A(0.5)
 H39B(0.5) H39C(0.5) C40(0.5) H40A(0.5) H40B(0.5) H40C(0.5) C37A(0.5) C38A(0.5)
 H38D(0.5) H38E(0.5) H38F(0.5) C39A(0.5) H39D(0.5) H39E(0.5) H39F(0.5)
 C40A(0.5) H40D(0.5) H40E(0.5) H40F(0.5)
6.a Secondary CH2 refined with riding coordinates:
 C45(H45A,H45B), C52(H52A,H52B), C59(H59A,H59B), C60(H60A,H60B), C61(H61A,
 H61B), C62(H62A,H62B), C63(H63A,H63B), C70(H70A,H70B), C77(H77A,H77B),
 C78(H78A,H78B), C79(H79A,H79B), C80(H80A,H80B)
6.b Aromatic/amide H refined with riding coordinates:
 C3(H3), C5(H5), C8(H8), C9(H9), C10(H10), C17(H17), C19(H19), C20(H20),
 C21(H21), C24(H24), C26(H26), C47(H47), C48(H48), C49(H49), C50(H50), C51(H51),
  C54(H54), C55(H55), C56(H56), C57(H57), C58(H58), C65(H65), C66(H66),
 C67(H67), C68(H68), C69(H69), C72(H72), C73(H73), C74(H74), C75(H75), C76(H76)
6.c Idealised Me refined as rotating group:
 C30(H30A,H30B,H30C), C31(H31A,H31B,H31C), C32(H32A,H32B,H32C), C34(H34A,H34B,
 H34C), C35(H35A,H35B,H35C), C36(H36A,H36B,H36C), C38(H38A,H38B,H38C), C39(H39A,
 H39B,H39C), C40(H40A,H40B,H40C), C38A(H38D,H38E,H38F), C39A(H39D,H39E,H39F),
 C40A(H40D,H40E,H40F), C42(H42A,H42B,H42C), C43(H43A,H43B,H43C), C44(H44A,H44B,
 H44C)
;
_smtbx_masks_special_details
;
A solvent mask was calculated and 157 electrons were 
found in a volume of 881\%A^3^ in 1 void per unit cell. 
This is consistent with the presence of 
2[C5H12] per Formula Unit 
which account for 168 electrons 
per unit cell.
;
_smtbx_masks_void_probe_radius 1.2
_smtbx_masks_void_truncation_radius 1.2
_olex2_submission_special_instructions 'No special instructions were received'

loop_
_space_group_symop_operation_xyz
'x, y, z'
'-x, -y, -z'

loop_
_atom_site_label
_atom_site_type_symbol
_atom_site_fract_x
_atom_site_fract_y
_atom_site_fract_z
_atom_site_U_iso_or_equiv
_atom_site_adp_type
_atom_site_occupancy
_atom_site_site_symmetry_order
_atom_site_calc_flag
_atom_site_refinement_flags_posn
_atom_site_refinement_flags_adp
_atom_site_refinement_flags_occupancy
_atom_site_disorder_assembly
_atom_site_disorder_group
Zr1 Zr 0.80533(2) 0.72660(2) 0.58730(2) 0.02451(7) Uani 1 1 d . . . . .
Zr2 Zr 0.57240(2) 0.56986(2) 0.26193(2) 0.02615(7) Uani 1 1 d . . . . .
F1 F 0.66761(18) 0.59400(8) 0.42814(7) 0.0466(4) Uani 1 1 d . . . . .
O1 O 0.87849(17) 0.78586(10) 0.68312(8) 0.0300(4) Uani 1 1 d . . . . .
O2 O 0.50025(17) 0.53654(10) 0.16500(8) 0.0290(4) Uani 1 1 d . . . . .
O3 O 0.61162(19) 0.75094(12) 0.58632(10) 0.0430(5) Uani 1 1 d . . . . .
O4 O 0.38824(19) 0.59578(13) 0.27939(10) 0.0448(5) Uani 1 1 d . . . . .
N1 N 0.8472(2) 0.87248(12) 0.59766(9) 0.0253(4) Uani 1 1 d . . . . .
N2 N 0.5908(2) 0.70085(12) 0.24281(9) 0.0275(5) Uani 1 1 d . . . . .
C1 C 0.9044(3) 0.85558(15) 0.73286(12) 0.0309(6) Uani 1 1 d . . . . .
C2 C 0.9278(3) 0.85499(16) 0.79832(12) 0.0369(7) Uani 1 1 d . . . . .
C3 C 0.9457(4) 0.92738(18) 0.84707(14) 0.0583(10) Uani 1 1 d . . . . .
H3 H 0.961506 0.927623 0.891007 0.070 Uiso 1 1 calc R U . . .
C4 C 0.9421(4) 1.00005(19) 0.83588(15) 0.0695(12) Uani 1 1 d . . . . .
C5 C 0.9223(4) 0.99918(17) 0.77215(14) 0.0550(10) Uani 1 1 d . . . . .
H5 H 0.919346 1.048366 0.763402 0.066 Uiso 1 1 calc R U . . .
C6 C 0.9066(3) 0.92886(15) 0.71996(12) 0.0325(6) Uani 1 1 d . . . . .
C7 C 0.9012(3) 0.93692(15) 0.65430(12) 0.0292(6) Uani 1 1 d . . . . .
C8 C 0.9558(3) 1.01492(15) 0.65376(12) 0.0337(6) Uani 1 1 d . . . . .
H8 H 0.997954 1.058927 0.694137 0.040 Uiso 1 1 calc R U . . .
C9 C 0.9489(3) 1.02852(15) 0.59538(12) 0.0359(6) Uani 1 1 d . . . . .
H9 H 0.985244 1.081631 0.594862 0.043 Uiso 1 1 calc R U . . .
C10 C 0.8884(3) 0.96373(15) 0.53773(12) 0.0334(6) Uani 1 1 d . . . . .
H10 H 0.880032 0.972161 0.496754 0.040 Uiso 1 1 calc R U . . .
C11 C 0.8394(2) 0.88590(14) 0.53924(11) 0.0260(5) Uani 1 1 d . . . . .
C12 C 0.7794(2) 0.81448(14) 0.47846(11) 0.0253(5) Uani 1 1 d . . . . .
C13 C 0.7509(2) 0.73577(14) 0.48403(11) 0.0260(5) Uani 1 1 d . . . . .
C14 C 0.6963(3) 0.67264(14) 0.42418(12) 0.0291(6) Uani 1 1 d . . . . .
C15 C 0.6650(2) 0.67584(14) 0.36098(12) 0.0274(5) Uani 1 1 d . . . . .
C16 C 0.6977(2) 0.75627(14) 0.35977(11) 0.0268(5) Uani 1 1 d . . . . .
C17 C 0.7525(2) 0.82405(15) 0.41676(12) 0.0293(6) Uani 1 1 d . . . . .
H17 H 0.772121 0.877536 0.413949 0.035 Uiso 1 1 calc R U . . .
C18 C 0.6725(2) 0.76639(15) 0.29426(12) 0.0287(6) Uani 1 1 d . . . . .
C19 C 0.7302(3) 0.83780(16) 0.28575(13) 0.0404(7) Uani 1 1 d . . . . .
H19 H 0.785636 0.883299 0.322532 0.048 Uiso 1 1 calc R U . . .
C20 C 0.7063(3) 0.84238(18) 0.22296(14) 0.0465(8) Uani 1 1 d . . . . .
H20 H 0.749112 0.889593 0.215785 0.056 Uiso 1 1 calc R U . . .
C21 C 0.6201(3) 0.77769(17) 0.17154(13) 0.0416(7) Uani 1 1 d . . . . .
H21 H 0.601484 0.780438 0.128423 0.050 Uiso 1 1 calc R U . . .
C22 C 0.5596(3) 0.70807(15) 0.18200(12) 0.0324(6) Uani 1 1 d . . . . .
C23 C 0.4585(3) 0.64283(15) 0.12634(12) 0.0302(6) Uani 1 1 d . . . . .
C24 C 0.3810(3) 0.66659(17) 0.08102(12) 0.0364(6) Uani 1 1 d . . . . .
H24 H 0.392826 0.723481 0.088549 0.044 Uiso 1 1 calc R U . . .
C25 C 0.2881(3) 0.61067(17) 0.02593(13) 0.0364(6) Uani 1 1 d . . . . .
C26 C 0.2772(3) 0.52796(17) 0.01553(12) 0.0349(6) Uani 1 1 d . . . . .
H26 H 0.216347 0.488579 -0.023303 0.042 Uiso 1 1 calc R U . . .
C27 C 0.3503(2) 0.49943(15) 0.05863(12) 0.0292(6) Uani 1 1 d . . . . .
C28 C 0.4377(2) 0.55921(15) 0.11690(11) 0.0276(5) Uani 1 1 d . . . . .
C29 C 0.9362(3) 0.77719(16) 0.81424(13) 0.0389(7) Uani 1 1 d . . . . .
C30 C 0.8075(3) 0.71224(17) 0.78296(14) 0.0442(7) Uani 1 1 d . . . . .
H30A H 0.814062 0.661263 0.790713 0.066 Uiso 1 1 calc R U . . .
H30B H 0.779547 0.701872 0.735533 0.066 Uiso 1 1 calc R U . . .
H30C H 0.746682 0.732021 0.802622 0.066 Uiso 1 1 calc R U . . .
C31 C 1.0378(3) 0.74611(19) 0.79054(15) 0.0502(8) Uani 1 1 d . . . . .
H31A H 1.038916 0.694596 0.798595 0.075 Uiso 1 1 calc R U . . .
H31B H 1.119781 0.787130 0.814476 0.075 Uiso 1 1 calc R U . . .
H31C H 1.019789 0.736651 0.743348 0.075 Uiso 1 1 calc R U . . .
C32 C 0.9712(4) 0.79319(19) 0.88832(14) 0.0558(9) Uani 1 1 d . . . . .
H32A H 0.977786 0.742561 0.896704 0.084 Uiso 1 1 calc R U . . .
H32B H 0.906159 0.811286 0.905074 0.084 Uiso 1 1 calc R U . . .
H32C H 1.051991 0.835949 0.910596 0.084 Uiso 1 1 calc R U . . .
C33 C 0.9657(5) 1.0790(2) 0.89460(17) 0.0907(14) Uani 1 1 d D U . . .
C34 C 0.9746(6) 1.1521(2) 0.8763(2) 0.1057(17) Uani 1 1 d D U . . .
H34A H 1.004318 1.200839 0.916124 0.159 Uiso 1 1 calc R U . . .
H34B H 0.891727 1.149394 0.849515 0.159 Uiso 1 1 calc R U . . .
H34C H 1.033898 1.155554 0.850996 0.159 Uiso 1 1 calc R U . . .
C35 C 0.8689(5) 1.0630(2) 0.9302(2) 0.0983(15) Uani 1 1 d D U . . .
H35A H 0.881001 1.113072 0.966399 0.147 Uiso 1 1 calc R U . . .
H35B H 0.879614 1.018978 0.947736 0.147 Uiso 1 1 calc R U . . .
H35C H 0.784141 1.046471 0.899271 0.147 Uiso 1 1 calc R U . . .
C36 C 1.1051(5) 1.0983(3) 0.9460(2) 0.1204(17) Uani 1 1 d D U . . .
H36A H 1.123415 1.149398 0.982523 0.181 Uiso 1 1 calc R U . . .
H36B H 1.168272 1.104059 0.923128 0.181 Uiso 1 1 calc R U . . .
H36C H 1.107046 1.053055 0.963069 0.181 Uiso 1 1 calc R U . . .
C37 C 0.2026(16) 0.6423(9) -0.0209(8) 0.049(2) Uani 0.5 1 d D U P A 1
C38 C 0.0853(9) 0.6377(6) -0.0018(5) 0.077(2) Uani 0.5 1 d D U P A 1
H38A H 0.028395 0.657433 -0.029712 0.115 Uiso 0.5 1 calc R U P A 1
H38B H 0.106307 0.671875 0.044316 0.115 Uiso 0.5 1 calc R U P A 1
H38C H 0.044133 0.580623 -0.007564 0.115 Uiso 0.5 1 calc R U P A 1
C39 C 0.2646(9) 0.7310(5) -0.0150(5) 0.078(3) Uani 0.5 1 d D U P A 1
H39A H 0.212089 0.745675 -0.048822 0.118 Uiso 0.5 1 calc R U P A 1
H39B H 0.347710 0.735528 -0.020895 0.118 Uiso 0.5 1 calc R U P A 1
H39C H 0.273645 0.768323 0.028632 0.118 Uiso 0.5 1 calc R U P A 1
C40 C 0.1793(10) 0.5913(6) -0.0914(3) 0.082(2) Uani 0.5 1 d D U P A 1
H40A H 0.135115 0.615703 -0.120654 0.122 Uiso 0.5 1 calc R U P A 1
H40B H 0.127869 0.535375 -0.100328 0.122 Uiso 0.5 1 calc R U P A 1
H40C H 0.259772 0.589720 -0.099090 0.122 Uiso 0.5 1 calc R U P A 1
C37A C 0.1951(16) 0.6356(9) -0.0192(8) 0.045(2) Uani 0.5 1 d D U P A 2
C38A C 0.1213(9) 0.6811(5) 0.0205(4) 0.063(2) Uani 0.5 1 d D U P A 2
H38D H 0.056333 0.693535 -0.009283 0.094 Uiso 0.5 1 calc R U P A 2
H38E H 0.178952 0.732350 0.053863 0.094 Uiso 0.5 1 calc R U P A 2
H38F H 0.081734 0.646293 0.042004 0.094 Uiso 0.5 1 calc R U P A 2
C39A C 0.2654(10) 0.6921(6) -0.0476(4) 0.075(2) Uani 0.5 1 d D U P A 2
H39D H 0.205473 0.709660 -0.075903 0.113 Uiso 0.5 1 calc R U P A 2
H39E H 0.310835 0.662953 -0.073470 0.113 Uiso 0.5 1 calc R U P A 2
H39F H 0.325208 0.740391 -0.011725 0.113 Uiso 0.5 1 calc R U P A 2
C40A C 0.0957(8) 0.5642(5) -0.0781(4) 0.069(2) Uani 0.5 1 d D U P A 2
H40D H 0.043538 0.586465 -0.105950 0.103 Uiso 0.5 1 calc R U P A 2
H40E H 0.042595 0.528939 -0.061695 0.103 Uiso 0.5 1 calc R U P A 2
H40F H 0.138242 0.531853 -0.103855 0.103 Uiso 0.5 1 calc R U P A 2
C41 C 0.3354(3) 0.40788(16) 0.04349(12) 0.0337(6) Uani 1 1 d . . . . .
C42 C 0.4631(3) 0.39163(17) 0.04993(14) 0.0410(7) Uani 1 1 d . . . . .
H42A H 0.451720 0.332597 0.039305 0.061 Uiso 1 1 calc R U . . .
H42B H 0.518680 0.420891 0.095101 0.061 Uiso 1 1 calc R U . . .
H42C H 0.500566 0.410990 0.019498 0.061 Uiso 1 1 calc R U . . .
C43 C 0.2515(3) 0.35687(18) -0.02690(14) 0.0488(8) Uani 1 1 d . . . . .
H43A H 0.244849 0.298748 -0.034708 0.073 Uiso 1 1 calc R U . . .
H43B H 0.288304 0.374888 -0.058058 0.073 Uiso 1 1 calc R U . . .
H43C H 0.167674 0.364349 -0.032953 0.073 Uiso 1 1 calc R U . . .
C44 C 0.2743(3) 0.37750(18) 0.09053(14) 0.0436(7) Uani 1 1 d . . . . .
H44A H 0.263188 0.318521 0.080151 0.065 Uiso 1 1 calc R U . . .
H44B H 0.192351 0.387680 0.085471 0.065 Uiso 1 1 calc R U . . .
H44C H 0.328596 0.406938 0.135956 0.065 Uiso 1 1 calc R U . . .
C45 C 0.6910(3) 0.60193(16) 0.58279(14) 0.0408(7) Uani 1 1 d . . . . .
H45A H 0.659476 0.607365 0.621162 0.049 Uiso 1 1 calc R U . . .
H45B H 0.618607 0.576450 0.542027 0.049 Uiso 1 1 calc R U . . .
C46 C 0.7799(3) 0.55287(15) 0.58363(14) 0.0390(7) Uani 1 1 d . . . . .
C47 C 0.7867(3) 0.49923(19) 0.52607(15) 0.0523(8) Uani 1 1 d . . . . .
H47 H 0.725986 0.489434 0.485367 0.063 Uiso 1 1 calc R U . . .
C48 C 0.8783(4) 0.4604(2) 0.52671(18) 0.0673(10) Uani 1 1 d . . . . .
H48 H 0.879598 0.424035 0.486677 0.081 Uiso 1 1 calc R U . . .
C49 C 0.9687(4) 0.4733(2) 0.5847(2) 0.0682(10) Uani 1 1 d . . . . .
H49 H 1.032907 0.446978 0.584693 0.082 Uiso 1 1 calc R U . . .
C50 C 0.9643(4) 0.5247(2) 0.64235(18) 0.0620(9) Uani 1 1 d . . . . .
H50 H 1.025271 0.533618 0.682734 0.074 Uiso 1 1 calc R U . . .
C51 C 0.8717(3) 0.56353(18) 0.64183(15) 0.0489(8) Uani 1 1 d . . . . .
H51 H 0.870118 0.598659 0.682301 0.059 Uiso 1 1 calc R U . . .
C52 C 0.9887(3) 0.70976(16) 0.57108(13) 0.0361(6) Uani 1 1 d . . . . .
H52A H 1.028892 0.687451 0.603876 0.043 Uiso 1 1 calc R U . . .
H52B H 0.969667 0.668961 0.526880 0.043 Uiso 1 1 calc R U . . .
C53 C 1.0786(3) 0.78706(16) 0.57644(13) 0.0344(6) Uani 1 1 d . . . . .
C54 C 1.0966(3) 0.80393(19) 0.52069(15) 0.0458(7) Uani 1 1 d . . . . .
H54 H 1.052699 0.764004 0.478398 0.055 Uiso 1 1 calc R U . . .
C55 C 1.1762(3) 0.8768(2) 0.5257(2) 0.0604(9) Uani 1 1 d . . . . .
H55 H 1.186786 0.886070 0.486990 0.073 Uiso 1 1 calc R U . . .
C56 C 1.2405(3) 0.9362(2) 0.5857(2) 0.0619(10) Uani 1 1 d . . . . .
H56 H 1.294955 0.986632 0.588851 0.074 Uiso 1 1 calc R U . . .
C57 C 1.2246(3) 0.9214(2) 0.64148(19) 0.0572(9) Uani 1 1 d . . . . .
H57 H 1.268815 0.961905 0.683459 0.069 Uiso 1 1 calc R U . . .
C58 C 1.1450(3) 0.84819(18) 0.63694(15) 0.0442(7) Uani 1 1 d . . . . .
H58 H 1.135401 0.839396 0.675994 0.053 Uiso 1 1 calc R U . . .
C59 C 0.5000(4) 0.7200(4) 0.5308(2) 0.117(2) Uani 1 1 d . . . . .
H59A H 0.477191 0.659439 0.512352 0.140 Uiso 1 1 calc R U . . .
H59B H 0.514699 0.742413 0.496098 0.140 Uiso 1 1 calc R U . . .
C60 C 0.3989(4) 0.7445(4) 0.5519(3) 0.1087(18) Uani 1 1 d . . . . .
H60A H 0.338765 0.697075 0.554289 0.130 Uiso 1 1 calc R U . . .
H60B H 0.353143 0.767146 0.521070 0.130 Uiso 1 1 calc R U . . .
C61 C 0.4599(4) 0.8076(3) 0.6174(3) 0.114(2) Uani 1 1 d . . . . .
H61A H 0.406227 0.804204 0.646217 0.136 Uiso 1 1 calc R U . . .
H61B H 0.478551 0.863254 0.614336 0.136 Uiso 1 1 calc R U . . .
C62 C 0.5782(4) 0.7876(3) 0.6426(2) 0.0925(15) Uani 1 1 d . . . . .
H62A H 0.645499 0.838008 0.672529 0.111 Uiso 1 1 calc R U . . .
H62B H 0.564080 0.749013 0.666852 0.111 Uiso 1 1 calc R U . . .
C63 C 0.4846(3) 0.45653(16) 0.28333(14) 0.0441(8) Uani 1 1 d . . . . .
H63A H 0.478839 0.473739 0.328572 0.053 Uiso 1 1 calc R U . . .
H63B H 0.398040 0.430151 0.252695 0.053 Uiso 1 1 calc R U . . .
C64 C 0.5549(3) 0.39597(18) 0.27706(15) 0.0455(8) Uani 1 1 d . . . . .
C65 C 0.5380(4) 0.3386(3) 0.21665(18) 0.0711(11) Uani 1 1 d . . . . .
H65 H 0.476966 0.336831 0.178756 0.085 Uiso 1 1 calc R U . . .
C66 C 0.6079(6) 0.2838(4) 0.2103(3) 0.118(2) Uani 1 1 d . . . . .
H66 H 0.593866 0.244783 0.168433 0.142 Uiso 1 1 calc R U . . .
C67 C 0.6977(6) 0.2854(4) 0.2642(3) 0.118(2) Uani 1 1 d . . . . .
H67 H 0.746327 0.248123 0.259773 0.142 Uiso 1 1 calc R U . . .
C68 C 0.7160(4) 0.3415(3) 0.3243(3) 0.0883(14) Uani 1 1 d . . . . .
H68 H 0.776861 0.342441 0.361993 0.106 Uiso 1 1 calc R U . . .
C69 C 0.6478(4) 0.3959(2) 0.33074(18) 0.0639(10) Uani 1 1 d . . . . .
H69 H 0.663589 0.435046 0.372864 0.077 Uiso 1 1 calc R U . . .
C70 C 0.7613(3) 0.54809(18) 0.26727(14) 0.0411(7) Uani 1 1 d . . . . .
H70A H 0.794559 0.537939 0.308614 0.049 Uiso 1 1 calc R U . . .
H70B H 0.751507 0.498824 0.230005 0.049 Uiso 1 1 calc R U . . .
C71 C 0.8505(3) 0.61955(17) 0.26488(14) 0.0374(6) Uani 1 1 d . . . . .
C72 C 0.8472(3) 0.63314(18) 0.20544(14) 0.0433(7) Uani 1 1 d . . . . .
H72 H 0.788126 0.594442 0.165688 0.052 Uiso 1 1 calc R U . . .
C73 C 0.9276(4) 0.7012(2) 0.20341(16) 0.0566(9) Uani 1 1 d . . . . .
H73 H 0.923876 0.708650 0.162359 0.068 Uiso 1 1 calc R U . . .
C74 C 1.0142(3) 0.75924(19) 0.26052(17) 0.0549(9) Uani 1 1 d . . . . .
H74 H 1.070264 0.805975 0.258894 0.066 Uiso 1 1 calc R U . . .
C75 C 1.0176(3) 0.74796(18) 0.31997(15) 0.0482(8) Uani 1 1 d . . . . .
H75 H 1.075840 0.787402 0.359638 0.058 Uiso 1 1 calc R U . . .
C76 C 0.9370(3) 0.67997(18) 0.32173(14) 0.0419(7) Uani 1 1 d . . . . .
H76 H 0.940061 0.673691 0.363094 0.050 Uiso 1 1 calc R U . . .
C77 C 0.2784(3) 0.5888(3) 0.22936(18) 0.0672(10) Uani 1 1 d . . . . .
H77A H 0.256607 0.537217 0.191905 0.081 Uiso 1 1 calc R U . . .
H77B H 0.293348 0.635499 0.213085 0.081 Uiso 1 1 calc R U . . .
C78 C 0.1756(4) 0.5888(3) 0.25875(19) 0.0722(11) Uani 1 1 d . . . . .
H78A H 0.127233 0.532170 0.251838 0.087 Uiso 1 1 calc R U . . .
H78B H 0.117767 0.616541 0.239733 0.087 Uiso 1 1 calc R U . . .
C79 C 0.2423(4) 0.6358(3) 0.33080(19) 0.0711(11) Uani 1 1 d . . . . .
H79A H 0.259666 0.695699 0.340263 0.085 Uiso 1 1 calc R U . . .
H79B H 0.192394 0.619041 0.358307 0.085 Uiso 1 1 calc R U . . .
C80 C 0.3606(4) 0.6125(3) 0.34209(18) 0.0823(13) Uani 1 1 d . . . . .
H80A H 0.429690 0.657751 0.377198 0.099 Uiso 1 1 calc R U . . .
H80B H 0.349683 0.563020 0.355194 0.099 Uiso 1 1 calc R U . . .

loop_
_atom_site_aniso_label
_atom_site_aniso_U_11
_atom_site_aniso_U_22
_atom_site_aniso_U_33
_atom_site_aniso_U_23
_atom_site_aniso_U_13
_atom_site_aniso_U_12
Zr1 0.03101(15) 0.02576(12) 0.01793(12) 0.00831(9) 0.00686(10) 0.01036(10)
Zr2 0.03071(15) 0.02709(13) 0.01814(12) 0.00810(10) 0.00267(10) 0.00828(10)
F1 0.0785(13) 0.0270(7) 0.0240(8) 0.0093(6) 0.0034(8) 0.0077(8)
O1 0.0406(11) 0.0294(9) 0.0195(8) 0.0077(7) 0.0087(8) 0.0109(8)
O2 0.0323(10) 0.0320(9) 0.0191(8) 0.0085(7) 0.0007(8) 0.0104(8)
O3 0.0339(12) 0.0510(12) 0.0531(13) 0.0210(10) 0.0205(10) 0.0186(9)
O4 0.0358(12) 0.0629(13) 0.0408(11) 0.0193(10) 0.0161(10) 0.0179(10)
N1 0.0302(12) 0.0279(10) 0.0185(10) 0.0087(8) 0.0077(9) 0.0086(9)
N2 0.0313(13) 0.0320(11) 0.0203(10) 0.0102(9) 0.0071(9) 0.0108(9)
C1 0.0374(16) 0.0311(13) 0.0208(12) 0.0054(10) 0.0093(12) 0.0073(11)
C2 0.0500(19) 0.0342(14) 0.0204(13) 0.0078(11) 0.0078(13) 0.0058(13)
C3 0.110(3) 0.0399(16) 0.0204(14) 0.0097(12) 0.0215(17) 0.0127(17)
C4 0.140(4) 0.0371(16) 0.0301(17) 0.0072(13) 0.036(2) 0.019(2)
C5 0.106(3) 0.0325(15) 0.0331(16) 0.0135(13) 0.0303(18) 0.0206(17)
C6 0.0460(18) 0.0303(13) 0.0209(12) 0.0083(10) 0.0113(12) 0.0099(12)
C7 0.0350(16) 0.0295(12) 0.0224(13) 0.0077(10) 0.0089(11) 0.0099(11)
C8 0.0430(18) 0.0296(13) 0.0244(13) 0.0066(11) 0.0099(12) 0.0062(12)
C9 0.0487(18) 0.0286(13) 0.0260(14) 0.0078(11) 0.0125(13) 0.0033(12)
C10 0.0430(17) 0.0359(14) 0.0210(13) 0.0120(11) 0.0110(12) 0.0068(12)
C11 0.0278(14) 0.0320(13) 0.0197(12) 0.0098(10) 0.0080(11) 0.0102(11)
C12 0.0262(14) 0.0279(12) 0.0211(12) 0.0081(10) 0.0069(11) 0.0074(10)
C13 0.0278(14) 0.0302(12) 0.0202(12) 0.0088(10) 0.0060(11) 0.0102(10)
C14 0.0351(16) 0.0273(12) 0.0255(13) 0.0111(10) 0.0071(12) 0.0099(11)
C15 0.0288(15) 0.0317(13) 0.0213(12) 0.0094(10) 0.0057(11) 0.0100(11)
C16 0.0266(14) 0.0331(13) 0.0199(12) 0.0107(10) 0.0052(11) 0.0076(11)
C17 0.0347(16) 0.0287(12) 0.0232(13) 0.0111(10) 0.0072(11) 0.0059(11)
C18 0.0308(15) 0.0312(13) 0.0209(12) 0.0101(10) 0.0028(11) 0.0067(11)
C19 0.0494(19) 0.0372(14) 0.0248(14) 0.0106(12) 0.0052(13) -0.0001(13)
C20 0.061(2) 0.0412(16) 0.0328(16) 0.0199(13) 0.0080(15) 0.0032(14)
C21 0.057(2) 0.0425(15) 0.0226(14) 0.0174(12) 0.0052(13) 0.0086(14)
C22 0.0401(17) 0.0361(14) 0.0220(13) 0.0112(11) 0.0069(12) 0.0141(12)
C23 0.0324(15) 0.0403(14) 0.0186(12) 0.0111(11) 0.0055(11) 0.0131(12)
C24 0.0480(19) 0.0415(15) 0.0242(14) 0.0134(12) 0.0094(13) 0.0211(13)
C25 0.0354(17) 0.0546(17) 0.0229(13) 0.0140(12) 0.0069(12) 0.0221(13)
C26 0.0295(16) 0.0478(16) 0.0218(13) 0.0078(12) 0.0033(12) 0.0103(12)
C27 0.0280(15) 0.0404(14) 0.0188(12) 0.0097(11) 0.0066(11) 0.0106(11)
C28 0.0297(15) 0.0377(13) 0.0191(12) 0.0120(11) 0.0068(11) 0.0146(11)
C29 0.053(2) 0.0373(14) 0.0237(14) 0.0137(12) 0.0078(13) 0.0076(13)
C30 0.058(2) 0.0391(15) 0.0345(16) 0.0172(13) 0.0134(15) 0.0084(14)
C31 0.054(2) 0.0570(19) 0.0411(18) 0.0247(15) 0.0069(16) 0.0176(16)
C32 0.080(3) 0.0526(18) 0.0270(15) 0.0193(14) 0.0049(16) 0.0085(17)
C33 0.186(4) 0.054(2) 0.0357(19) 0.0120(16) 0.049(2) 0.031(3)
C34 0.196(5) 0.0403(19) 0.067(3) -0.0022(17) 0.051(3) 0.025(3)
C35 0.171(4) 0.067(2) 0.062(3) 0.004(2) 0.059(3) 0.044(3)
C36 0.171(4) 0.082(3) 0.058(3) -0.008(2) 0.011(3) 0.003(3)
C37 0.053(4) 0.060(4) 0.034(3) 0.021(3) -0.005(3) 0.031(4)
C38 0.060(5) 0.106(6) 0.074(5) 0.045(5) 0.004(4) 0.042(5)
C39 0.076(5) 0.076(4) 0.077(6) 0.048(4) -0.017(5) 0.025(4)
C40 0.102(6) 0.104(5) 0.034(3) 0.021(3) -0.015(4) 0.066(5)
C37A 0.049(4) 0.060(4) 0.030(3) 0.014(3) 0.008(3) 0.031(3)
C38A 0.061(5) 0.082(6) 0.047(4) 0.012(3) 0.004(4) 0.052(4)
C39A 0.071(5) 0.107(6) 0.059(5) 0.056(4) 0.006(4) 0.029(4)
C40A 0.067(5) 0.071(4) 0.047(4) 0.005(3) -0.019(4) 0.040(3)
C41 0.0350(16) 0.0363(14) 0.0226(13) 0.0073(11) 0.0038(12) 0.0056(12)
C42 0.0432(19) 0.0387(15) 0.0375(16) 0.0062(13) 0.0129(14) 0.0134(13)
C43 0.056(2) 0.0444(16) 0.0296(15) 0.0050(13) -0.0007(15) 0.0078(15)
C44 0.0401(18) 0.0498(17) 0.0375(16) 0.0174(14) 0.0096(14) 0.0056(14)
C45 0.053(2) 0.0334(14) 0.0342(15) 0.0136(12) 0.0124(14) 0.0076(13)
C46 0.0509(19) 0.0277(13) 0.0374(16) 0.0140(12) 0.0146(14) 0.0044(12)
C47 0.068(2) 0.0495(18) 0.0382(17) 0.0128(14) 0.0133(17) 0.0198(17)
C48 0.086(3) 0.072(2) 0.047(2) 0.0116(18) 0.024(2) 0.037(2)
C49 0.069(3) 0.081(3) 0.068(3) 0.028(2) 0.027(2) 0.039(2)
C50 0.057(2) 0.075(2) 0.054(2) 0.0258(19) 0.0079(18) 0.0239(19)
C51 0.059(2) 0.0460(17) 0.0372(17) 0.0129(14) 0.0121(16) 0.0117(15)
C52 0.0391(17) 0.0412(15) 0.0321(15) 0.0137(12) 0.0127(13) 0.0162(13)
C53 0.0284(15) 0.0438(15) 0.0375(15) 0.0154(13) 0.0115(13) 0.0205(12)
C54 0.0417(19) 0.0601(19) 0.0441(18) 0.0262(15) 0.0152(15) 0.0191(15)
C55 0.054(2) 0.073(2) 0.076(3) 0.047(2) 0.026(2) 0.0264(19)
C56 0.042(2) 0.051(2) 0.102(3) 0.039(2) 0.021(2) 0.0155(16)
C57 0.043(2) 0.0465(18) 0.067(2) 0.0053(17) 0.0073(18) 0.0123(15)
C58 0.0354(18) 0.0547(18) 0.0428(17) 0.0163(15) 0.0104(14) 0.0164(14)
C59 0.051(3) 0.216(6) 0.081(3) 0.036(4) 0.013(3) 0.061(4)
C60 0.053(3) 0.140(5) 0.156(5) 0.070(4) 0.033(3) 0.047(3)
C61 0.066(3) 0.068(3) 0.218(7) 0.027(4) 0.077(4) 0.035(2)
C62 0.057(3) 0.112(3) 0.084(3) -0.015(3) 0.034(2) 0.024(2)
C63 0.058(2) 0.0353(15) 0.0315(15) 0.0152(12) 0.0064(14) 0.0010(14)
C64 0.0426(19) 0.0459(16) 0.0438(17) 0.0253(14) 0.0064(15) -0.0008(14)
C65 0.085(3) 0.097(3) 0.043(2) 0.026(2) 0.020(2) 0.048(2)
C66 0.156(6) 0.171(5) 0.083(4) 0.054(4) 0.060(4) 0.121(5)
C67 0.113(5) 0.189(6) 0.124(5) 0.089(5) 0.064(4) 0.111(5)
C68 0.059(3) 0.130(4) 0.093(4) 0.070(3) 0.012(3) 0.033(3)
C69 0.063(3) 0.062(2) 0.052(2) 0.0313(18) -0.0068(18) -0.0007(19)
C70 0.0360(17) 0.0509(17) 0.0362(16) 0.0143(13) 0.0090(13) 0.0154(14)
C71 0.0329(16) 0.0492(16) 0.0348(15) 0.0143(13) 0.0107(13) 0.0212(13)
C72 0.049(2) 0.0453(16) 0.0308(15) 0.0089(13) 0.0061(14) 0.0166(14)
C73 0.076(3) 0.0547(19) 0.0400(18) 0.0205(16) 0.0139(18) 0.0202(18)
C74 0.066(2) 0.0427(17) 0.056(2) 0.0201(16) 0.0187(19) 0.0134(16)
C75 0.052(2) 0.0438(17) 0.0408(17) 0.0060(14) 0.0071(15) 0.0156(15)
C76 0.0387(18) 0.0549(18) 0.0319(15) 0.0134(14) 0.0086(13) 0.0182(14)
C77 0.048(2) 0.111(3) 0.051(2) 0.031(2) 0.0139(18) 0.040(2)
C78 0.045(2) 0.111(3) 0.067(3) 0.029(2) 0.022(2) 0.033(2)
C79 0.055(2) 0.088(3) 0.070(3) 0.013(2) 0.033(2) 0.022(2)
C80 0.056(3) 0.147(4) 0.042(2) 0.019(2) 0.0235(19) 0.033(3)

loop_
_atom_type_symbol
_atom_type_description
_atom_type_scat_dispersion_real
_atom_type_scat_dispersion_imag
_atom_type_scat_source
C C 0.0033 0.0016 'International Tables Vol C Tables 4.2.6.8 and 6.1.1.4'
H H 0.0000 0.0000 'International Tables Vol C Tables 4.2.6.8 and 6.1.1.4'
F F 0.0171 0.0103 'International Tables Vol C Tables 4.2.6.8 and 6.1.1.4'
N N 0.0061 0.0033 'International Tables Vol C Tables 4.2.6.8 and 6.1.1.4'
O O 0.0106 0.0060 'International Tables Vol C Tables 4.2.6.8 and 6.1.1.4'
Zr Zr -2.9673 0.5597 'International Tables Vol C Tables 4.2.6.8 and 6.1.1.4'

loop_
_geom_angle_atom_site_label_1
_geom_angle_atom_site_label_2
_geom_angle_atom_site_label_3
_geom_angle
_geom_angle_site_symmetry_1
_geom_angle_site_symmetry_3
_geom_angle_publ_flag
O1 Zr1 O3 92.21(7) . . ?
O1 Zr1 N1 75.96(6) . . ?
O1 Zr1 C13 147.05(8) . . ?
O1 Zr1 C45 102.27(9) . . ?
O1 Zr1 C52 95.45(9) . . ?
O3 Zr1 N1 76.72(7) . . ?
C13 Zr1 O3 82.29(8) . . ?
C13 Zr1 N1 71.14(7) . . ?
C45 Zr1 O3 79.48(9) . . ?
C45 Zr1 N1 156.03(9) . . ?
C45 Zr1 C13 108.51(9) . . ?
C52 Zr1 O3 169.26(8) . . ?
C52 Zr1 N1 97.83(8) . . ?
C52 Zr1 C13 87.20(9) . . ?
C52 Zr1 C45 106.12(10) . . ?
O2 Zr2 O4 92.41(7) . . ?
O2 Zr2 N2 76.53(6) . . ?
O2 Zr2 C15 147.29(7) . . ?
O2 Zr2 C63 102.93(9) . . ?
O2 Zr2 C70 99.18(9) . . ?
O4 Zr2 N2 79.46(7) . . ?
C15 Zr2 O4 82.30(8) . . ?
C15 Zr2 N2 70.77(7) . . ?
C63 Zr2 O4 78.52(10) . . ?
C63 Zr2 N2 157.93(10) . . ?
C63 Zr2 C15 107.51(9) . . ?
C70 Zr2 O4 168.22(9) . . ?
C70 Zr2 N2 105.18(9) . . ?
C70 Zr2 C15 88.99(10) . . ?
C70 Zr2 C63 96.72(11) . . ?
C1 O1 Zr1 147.00(16) . . ?
C28 O2 Zr2 143.05(15) . . ?
C59 O3 Zr1 126.2(2) . . ?
C62 O3 Zr1 125.7(2) . . ?
C62 O3 C59 107.4(3) . . ?
C77 O4 Zr2 125.60(18) . . ?
C77 O4 C80 108.3(3) . . ?
C80 O4 Zr2 125.8(2) . . ?
C7 N1 Zr1 125.82(15) . . ?
C7 N1 C11 118.80(19) . . ?
C11 N1 Zr1 113.68(15) . . ?
C18 N2 Zr2 113.76(15) . . ?
C18 N2 C22 118.7(2) . . ?
C22 N2 Zr2 124.14(16) . . ?
O1 C1 C2 120.0(2) . . ?
O1 C1 C6 119.6(2) . . ?
C6 C1 C2 120.4(2) . . ?
C1 C2 C29 121.3(2) . . ?
C3 C2 C1 117.5(2) . . ?
C3 C2 C29 121.1(2) . . ?
C2 C3 H3 118.1 . . ?
C2 C3 C4 123.8(3) . . ?
C4 C3 H3 118.1 . . ?
C3 C4 C33 119.8(3) . . ?
C5 C4 C3 117.4(3) . . ?
C5 C4 C33 122.7(3) . . ?
C4 C5 H5 118.7 . . ?
C4 C5 C6 122.5(3) . . ?
C6 C5 H5 118.7 . . ?
C1 C6 C7 123.5(2) . . ?
C5 C6 C1 118.2(2) . . ?
C5 C6 C7 118.2(2) . . ?
N1 C7 C6 122.4(2) . . ?
N1 C7 C8 120.7(2) . . ?
C8 C7 C6 116.9(2) . . ?
C7 C8 H8 119.7 . . ?
C9 C8 C7 120.5(2) . . ?
C9 C8 H8 119.7 . . ?
C8 C9 H9 120.7 . . ?
C8 C9 C10 118.6(2) . . ?
C10 C9 H9 120.7 . . ?
C9 C10 H10 120.0 . . ?
C9 C10 C11 120.1(2) . . ?
C11 C10 H10 120.0 . . ?
N1 C11 C10 121.1(2) . . ?
N1 C11 C12 117.4(2) . . ?
C10 C11 C12 121.4(2) . . ?
C13 C12 C11 118.0(2) . . ?
C17 C12 C11 121.1(2) . . ?
C17 C12 C13 120.8(2) . . ?
C12 C13 Zr1 118.05(16) . . ?
C14 C13 Zr1 128.22(16) . . ?
C14 C13 C12 113.7(2) . . ?
C13 C14 F1 115.0(2) . . ?
C13 C14 C15 129.8(2) . . ?
C15 C14 F1 115.3(2) . . ?
C14 C15 Zr2 129.17(17) . . ?
C14 C15 C16 112.9(2) . . ?
C16 C15 Zr2 117.91(16) . . ?
C15 C16 C18 117.3(2) . . ?
C17 C16 C15 122.2(2) . . ?
C17 C16 C18 120.6(2) . . ?
C12 C17 H17 119.7 . . ?
C16 C17 C12 120.6(2) . . ?
C16 C17 H17 119.7 . . ?
N2 C18 C16 116.2(2) . . ?
N2 C18 C19 121.7(2) . . ?
C19 C18 C16 122.1(2) . . ?
C18 C19 H19 120.3 . . ?
C18 C19 C20 119.4(3) . . ?
C20 C19 H19 120.3 . . ?
C19 C20 H20 120.6 . . ?
C21 C20 C19 118.8(3) . . ?
C21 C20 H20 120.6 . . ?
C20 C21 H21 119.8 . . ?
C20 C21 C22 120.4(2) . . ?
C22 C21 H21 119.8 . . ?
N2 C22 C21 120.6(2) . . ?
N2 C22 C23 120.7(2) . . ?
C21 C22 C23 118.7(2) . . ?
C24 C23 C22 118.0(2) . . ?
C28 C23 C22 123.2(2) . . ?
C28 C23 C24 118.9(2) . . ?
C23 C24 H24 118.7 . . ?
C25 C24 C23 122.5(3) . . ?
C25 C24 H24 118.7 . . ?
C24 C25 C26 116.8(2) . . ?
C24 C25 C37 119.3(6) . . ?
C24 C25 C37A 122.7(6) . . ?
C26 C25 C37 123.9(6) . . ?
C26 C25 C37A 120.4(6) . . ?
C25 C26 H26 118.0 . . ?
C25 C26 C27 124.1(2) . . ?
C27 C26 H26 118.0 . . ?
C26 C27 C28 116.8(2) . . ?
C26 C27 C41 121.3(2) . . ?
C28 C27 C41 121.9(2) . . ?
O2 C28 C23 118.9(2) . . ?
O2 C28 C27 120.5(2) . . ?
C23 C28 C27 120.5(2) . . ?
C2 C29 C30 109.4(2) . . ?
C31 C29 C2 110.2(2) . . ?
C31 C29 C30 111.7(2) . . ?
C31 C29 C32 107.1(3) . . ?
C32 C29 C2 111.8(2) . . ?
C32 C29 C30 106.7(2) . . ?
C29 C30 H30A 109.5 . . ?
C29 C30 H30B 109.5 . . ?
C29 C30 H30C 109.5 . . ?
H30A C30 H30B 109.5 . . ?
H30A C30 H30C 109.5 . . ?
H30B C30 H30C 109.5 . . ?
C29 C31 H31A 109.5 . . ?
C29 C31 H31B 109.5 . . ?
C29 C31 H31C 109.5 . . ?
H31A C31 H31B 109.5 . . ?
H31A C31 H31C 109.5 . . ?
H31B C31 H31C 109.5 . . ?
C29 C32 H32A 109.5 . . ?
C29 C32 H32B 109.5 . . ?
C29 C32 H32C 109.5 . . ?
H32A C32 H32B 109.5 . . ?
H32A C32 H32C 109.5 . . ?
H32B C32 H32C 109.5 . . ?
C4 C33 C36 108.1(4) . . ?
C34 C33 C4 113.4(3) . . ?
C34 C33 C35 114.9(4) . . ?
C34 C33 C36 103.3(4) . . ?
C35 C33 C4 108.8(3) . . ?
C35 C33 C36 107.9(3) . . ?
C33 C34 H34A 109.5 . . ?
C33 C34 H34B 109.5 . . ?
C33 C34 H34C 109.5 . . ?
H34A C34 H34B 109.5 . . ?
H34A C34 H34C 109.5 . . ?
H34B C34 H34C 109.5 . . ?
C33 C35 H35A 109.5 . . ?
C33 C35 H35B 109.5 . . ?
C33 C35 H35C 109.5 . . ?
H35A C35 H35B 109.5 . . ?
H35A C35 H35C 109.5 . . ?
H35B C35 H35C 109.5 . . ?
C33 C36 H36A 109.5 . . ?
C33 C36 H36B 109.5 . . ?
C33 C36 H36C 109.5 . . ?
H36A C36 H36B 109.5 . . ?
H36A C36 H36C 109.5 . . ?
H36B C36 H36C 109.5 . . ?
C38 C37 C25 106.3(10) . . ?
C38 C37 C39 109.8(12) . . ?
C38 C37 C40 113.2(12) . . ?
C39 C37 C25 112.6(11) . . ?
C40 C37 C25 109.8(11) . . ?
C40 C37 C39 105.4(11) . . ?
C37 C38 H38A 109.5 . . ?
C37 C38 H38B 109.5 . . ?
C37 C38 H38C 109.5 . . ?
H38A C38 H38B 109.5 . . ?
H38A C38 H38C 109.5 . . ?
H38B C38 H38C 109.5 . . ?
C37 C39 H39A 109.5 . . ?
C37 C39 H39B 109.5 . . ?
C37 C39 H39C 109.5 . . ?
H39A C39 H39B 109.5 . . ?
H39A C39 H39C 109.5 . . ?
H39B C39 H39C 109.5 . . ?
C37 C40 H40A 109.5 . . ?
C37 C40 H40B 109.5 . . ?
C37 C40 H40C 109.5 . . ?
H40A C40 H40B 109.5 . . ?
H40A C40 H40C 109.5 . . ?
H40B C40 H40C 109.5 . . ?
C25 C37A C38A 109.2(11) . . ?
C25 C37A C39A 109.3(11) . . ?
C25 C37A C40A 115.4(11) . . ?
C38A C37A C40A 106.4(11) . . ?
C39A C37A C38A 109.5(12) . . ?
C39A C37A C40A 106.9(11) . . ?
C37A C38A H38D 109.5 . . ?
C37A C38A H38E 109.5 . . ?
C37A C38A H38F 109.5 . . ?
H38D C38A H38E 109.5 . . ?
H38D C38A H38F 109.5 . . ?
H38E C38A H38F 109.5 . . ?
C37A C39A H39D 109.5 . . ?
C37A C39A H39E 109.5 . . ?
C37A C39A H39F 109.5 . . ?
H39D C39A H39E 109.5 . . ?
H39D C39A H39F 109.5 . . ?
H39E C39A H39F 109.5 . . ?
C37A C40A H40D 109.5 . . ?
C37A C40A H40E 109.5 . . ?
C37A C40A H40F 109.5 . . ?
H40D C40A H40E 109.5 . . ?
H40D C40A H40F 109.5 . . ?
H40E C40A H40F 109.5 . . ?
C27 C41 C42 110.5(2) . . ?
C27 C41 C43 112.0(2) . . ?
C27 C41 C44 109.6(2) . . ?
C42 C41 C43 106.6(2) . . ?
C42 C41 C44 110.4(2) . . ?
C43 C41 C44 107.7(2) . . ?
C41 C42 H42A 109.5 . . ?
C41 C42 H42B 109.5 . . ?
C41 C42 H42C 109.5 . . ?
H42A C42 H42B 109.5 . . ?
H42A C42 H42C 109.5 . . ?
H42B C42 H42C 109.5 . . ?
C41 C43 H43A 109.5 . . ?
C41 C43 H43B 109.5 . . ?
C41 C43 H43C 109.5 . . ?
H43A C43 H43B 109.5 . . ?
H43A C43 H43C 109.5 . . ?
H43B C43 H43C 109.5 . . ?
C41 C44 H44A 109.5 . . ?
C41 C44 H44B 109.5 . . ?
C41 C44 H44C 109.5 . . ?
H44A C44 H44B 109.5 . . ?
H44A C44 H44C 109.5 . . ?
H44B C44 H44C 109.5 . . ?
Zr1 C45 H45A 110.9 . . ?
Zr1 C45 H45B 110.9 . . ?
H45A C45 H45B 108.9 . . ?
C46 C45 Zr1 104.46(19) . . ?
C46 C45 H45A 110.9 . . ?
C46 C45 H45B 110.9 . . ?
C47 C46 C45 122.4(3) . . ?
C47 C46 C51 115.8(3) . . ?
C51 C46 C45 121.5(3) . . ?
C46 C47 H47 119.1 . . ?
C48 C47 C46 121.9(3) . . ?
C48 C47 H47 119.1 . . ?
C47 C48 H48 119.5 . . ?
C47 C48 C49 120.9(3) . . ?
C49 C48 H48 119.5 . . ?
C48 C49 H49 120.5 . . ?
C50 C49 C48 118.9(4) . . ?
C50 C49 H49 120.5 . . ?
C49 C50 H50 119.9 . . ?
C49 C50 C51 120.2(3) . . ?
C51 C50 H50 119.9 . . ?
C46 C51 H51 118.9 . . ?
C50 C51 C46 122.2(3) . . ?
C50 C51 H51 118.9 . . ?
Zr1 C52 H52A 108.9 . . ?
Zr1 C52 H52B 108.9 . . ?
H52A C52 H52B 107.7 . . ?
C53 C52 Zr1 113.33(17) . . ?
C53 C52 H52A 108.9 . . ?
C53 C52 H52B 108.9 . . ?
C54 C53 C52 121.8(3) . . ?
C58 C53 C52 121.7(2) . . ?
C58 C53 C54 116.4(3) . . ?
C53 C54 H54 119.2 . . ?
C55 C54 C53 121.6(3) . . ?
C55 C54 H54 119.2 . . ?
C54 C55 H55 119.5 . . ?
C56 C55 C54 121.1(3) . . ?
C56 C55 H55 119.5 . . ?
C55 C56 H56 120.7 . . ?
C55 C56 C57 118.6(3) . . ?
C57 C56 H56 120.7 . . ?
C56 C57 H57 119.6 . . ?
C56 C57 C58 120.7(3) . . ?
C58 C57 H57 119.6 . . ?
C53 C58 H58 119.2 . . ?
C57 C58 C53 121.5(3) . . ?
C57 C58 H58 119.2 . . ?
O3 C59 H59A 109.9 . . ?
O3 C59 H59B 109.9 . . ?
O3 C59 C60 108.7(4) . . ?
H59A C59 H59B 108.3 . . ?
C60 C59 H59A 109.9 . . ?
C60 C59 H59B 109.9 . . ?
C59 C60 H60A 110.6 . . ?
C59 C60 H60B 110.6 . . ?
C59 C60 C61 105.5(4) . . ?
H60A C60 H60B 108.8 . . ?
C61 C60 H60A 110.6 . . ?
C61 C60 H60B 110.6 . . ?
C60 C61 H61A 111.0 . . ?
C60 C61 H61B 111.0 . . ?
C60 C61 C62 103.7(3) . . ?
H61A C61 H61B 109.0 . . ?
C62 C61 H61A 111.0 . . ?
C62 C61 H61B 111.0 . . ?
O3 C62 C61 106.0(4) . . ?
O3 C62 H62A 110.5 . . ?
O3 C62 H62B 110.5 . . ?
C61 C62 H62A 110.5 . . ?
C61 C62 H62B 110.5 . . ?
H62A C62 H62B 108.7 . . ?
Zr2 C63 H63A 108.8 . . ?
Zr2 C63 H63B 108.8 . . ?
H63A C63 H63B 107.7 . . ?
C64 C63 Zr2 113.6(2) . . ?
C64 C63 H63A 108.8 . . ?
C64 C63 H63B 108.8 . . ?
C65 C64 C63 121.5(3) . . ?
C65 C64 C69 116.3(3) . . ?
C69 C64 C63 122.1(3) . . ?
C64 C65 H65 119.3 . . ?
C66 C65 C64 121.5(4) . . ?
C66 C65 H65 119.3 . . ?
C65 C66 H66 119.7 . . ?
C67 C66 C65 120.5(5) . . ?
C67 C66 H66 119.7 . . ?
C66 C67 H67 120.5 . . ?
C68 C67 C66 119.1(5) . . ?
C68 C67 H67 120.5 . . ?
C67 C68 H68 119.7 . . ?
C69 C68 C67 120.6(4) . . ?
C69 C68 H68 119.7 . . ?
C64 C69 H69 119.0 . . ?
C68 C69 C64 122.0(4) . . ?
C68 C69 H69 119.0 . . ?
Zr2 C70 H70A 109.5 . . ?
Zr2 C70 H70B 109.5 . . ?
H70A C70 H70B 108.1 . . ?
C71 C70 Zr2 110.60(19) . . ?
C71 C70 H70A 109.5 . . ?
C71 C70 H70B 109.5 . . ?
C72 C71 C70 121.3(3) . . ?
C76 C71 C70 122.1(3) . . ?
C76 C71 C72 116.4(3) . . ?
C71 C72 H72 119.3 . . ?
C73 C72 C71 121.4(3) . . ?
C73 C72 H72 119.3 . . ?
C72 C73 H73 119.6 . . ?
C72 C73 C74 120.8(3) . . ?
C74 C73 H73 119.6 . . ?
C73 C74 H74 120.6 . . ?
C75 C74 C73 118.9(3) . . ?
C75 C74 H74 120.6 . . ?
C74 C75 H75 119.9 . . ?
C76 C75 C74 120.1(3) . . ?
C76 C75 H75 119.9 . . ?
C71 C76 H76 118.8 . . ?
C75 C76 C71 122.4(3) . . ?
C75 C76 H76 118.8 . . ?
O4 C77 H77A 110.2 . . ?
O4 C77 H77B 110.2 . . ?
O4 C77 C78 107.5(3) . . ?
H77A C77 H77B 108.5 . . ?
C78 C77 H77A 110.2 . . ?
C78 C77 H77B 110.2 . . ?
C77 C78 H78A 111.0 . . ?
C77 C78 H78B 111.0 . . ?
C77 C78 C79 103.7(3) . . ?
H78A C78 H78B 109.0 . . ?
C79 C78 H78A 111.0 . . ?
C79 C78 H78B 111.0 . . ?
C78 C79 H79A 111.2 . . ?
C78 C79 H79B 111.2 . . ?
H79A C79 H79B 109.1 . . ?
C80 C79 C78 102.8(3) . . ?
C80 C79 H79A 111.2 . . ?
C80 C79 H79B 111.2 . . ?
O4 C80 C79 105.9(3) . . ?
O4 C80 H80A 110.6 . . ?
O4 C80 H80B 110.6 . . ?
C79 C80 H80A 110.6 . . ?
C79 C80 H80B 110.6 . . ?
H80A C80 H80B 108.7 . . ?

loop_
_geom_bond_atom_site_label_1
_geom_bond_atom_site_label_2
_geom_bond_distance
_geom_bond_site_symmetry_2
_geom_bond_publ_flag
Zr1 O1 1.9785(16) . ?
Zr1 O3 2.344(2) . ?
Zr1 N1 2.4637(19) . ?
Zr1 C13 2.296(2) . ?
Zr1 C45 2.281(3) . ?
Zr1 C52 2.277(3) . ?
Zr2 O2 1.9860(16) . ?
Zr2 O4 2.345(2) . ?
Zr2 N2 2.4488(19) . ?
Zr2 C15 2.303(2) . ?
Zr2 C63 2.274(3) . ?
Zr2 C70 2.258(3) . ?
F1 C14 1.395(3) . ?
O1 C1 1.334(3) . ?
O2 C28 1.349(3) . ?
O3 C59 1.435(5) . ?
O3 C62 1.420(4) . ?
O4 C77 1.429(4) . ?
O4 C80 1.466(4) . ?
N1 C7 1.350(3) . ?
N1 C11 1.370(3) . ?
N2 C18 1.359(3) . ?
N2 C22 1.365(3) . ?
C1 C2 1.421(3) . ?
C1 C6 1.402(3) . ?
C2 C3 1.373(4) . ?
C2 C29 1.532(4) . ?
C3 H3 0.9500 . ?
C3 C4 1.385(4) . ?
C4 C5 1.377(4) . ?
C4 C33 1.553(4) . ?
C5 H5 0.9500 . ?
C5 C6 1.395(4) . ?
C6 C7 1.494(3) . ?
C7 C8 1.397(3) . ?
C8 H8 0.9500 . ?
C8 C9 1.372(3) . ?
C9 H9 0.9500 . ?
C9 C10 1.373(3) . ?
C10 H10 0.9500 . ?
C10 C11 1.388(3) . ?
C11 C12 1.471(3) . ?
C12 C13 1.411(3) . ?
C12 C17 1.400(3) . ?
C13 C14 1.383(3) . ?
C14 C15 1.388(3) . ?
C15 C16 1.405(3) . ?
C16 C17 1.385(3) . ?
C16 C18 1.486(3) . ?
C17 H17 0.9500 . ?
C18 C19 1.382(3) . ?
C19 H19 0.9500 . ?
C19 C20 1.388(4) . ?
C20 H20 0.9500 . ?
C20 C21 1.369(4) . ?
C21 H21 0.9500 . ?
C21 C22 1.389(4) . ?
C22 C23 1.481(4) . ?
C23 C24 1.399(3) . ?
C23 C28 1.398(3) . ?
C24 H24 0.9500 . ?
C24 C25 1.377(4) . ?
C25 C26 1.394(4) . ?
C25 C37 1.56(2) . ?
C25 C37A 1.51(2) . ?
C26 H26 0.9500 . ?
C26 C27 1.395(4) . ?
C27 C28 1.414(3) . ?
C27 C41 1.527(4) . ?
C29 C30 1.532(4) . ?
C29 C31 1.527(4) . ?
C29 C32 1.531(4) . ?
C30 H30A 0.9800 . ?
C30 H30B 0.9800 . ?
C30 H30C 0.9800 . ?
C31 H31A 0.9800 . ?
C31 H31B 0.9800 . ?
C31 H31C 0.9800 . ?
C32 H32A 0.9800 . ?
C32 H32B 0.9800 . ?
C32 H32C 0.9800 . ?
C33 C34 1.452(5) . ?
C33 C35 1.527(6) . ?
C33 C36 1.636(7) . ?
C34 H34A 0.9800 . ?
C34 H34B 0.9800 . ?
C34 H34C 0.9800 . ?
C35 H35A 0.9800 . ?
C35 H35B 0.9800 . ?
C35 H35C 0.9800 . ?
C36 H36A 0.9800 . ?
C36 H36B 0.9800 . ?
C36 H36C 0.9800 . ?
C37 C38 1.493(14) . ?
C37 C39 1.539(14) . ?
C37 C40 1.507(14) . ?
C38 H38A 0.9800 . ?
C38 H38B 0.9800 . ?
C38 H38C 0.9800 . ?
C39 H39A 0.9800 . ?
C39 H39B 0.9800 . ?
C39 H39C 0.9800 . ?
C40 H40A 0.9800 . ?
C40 H40B 0.9800 . ?
C40 H40C 0.9800 . ?
C37A C38A 1.545(14) . ?
C37A C39A 1.514(14) . ?
C37A C40A 1.550(15) . ?
C38A H38D 0.9800 . ?
C38A H38E 0.9800 . ?
C38A H38F 0.9800 . ?
C39A H39D 0.9800 . ?
C39A H39E 0.9800 . ?
C39A H39F 0.9800 . ?
C40A H40D 0.9800 . ?
C40A H40E 0.9800 . ?
C40A H40F 0.9800 . ?
C41 C42 1.532(4) . ?
C41 C43 1.532(4) . ?
C41 C44 1.537(4) . ?
C42 H42A 0.9800 . ?
C42 H42B 0.9800 . ?
C42 H42C 0.9800 . ?
C43 H43A 0.9800 . ?
C43 H43B 0.9800 . ?
C43 H43C 0.9800 . ?
C44 H44A 0.9800 . ?
C44 H44B 0.9800 . ?
C44 H44C 0.9800 . ?
C45 H45A 0.9900 . ?
C45 H45B 0.9900 . ?
C45 C46 1.473(4) . ?
C46 C47 1.399(4) . ?
C46 C51 1.402(4) . ?
C47 H47 0.9500 . ?
C47 C48 1.372(5) . ?
C48 H48 0.9500 . ?
C48 C49 1.379(5) . ?
C49 H49 0.9500 . ?
C49 C50 1.373(5) . ?
C50 H50 0.9500 . ?
C50 C51 1.381(5) . ?
C51 H51 0.9500 . ?
C52 H52A 0.9900 . ?
C52 H52B 0.9900 . ?
C52 C53 1.487(4) . ?
C53 C54 1.402(4) . ?
C53 C58 1.392(4) . ?
C54 H54 0.9500 . ?
C54 C55 1.373(4) . ?
C55 H55 0.9500 . ?
C55 C56 1.369(5) . ?
C56 H56 0.9500 . ?
C56 C57 1.381(5) . ?
C57 H57 0.9500 . ?
C57 C58 1.381(4) . ?
C58 H58 0.9500 . ?
C59 H59A 0.9900 . ?
C59 H59B 0.9900 . ?
C59 C60 1.450(6) . ?
C60 H60A 0.9900 . ?
C60 H60B 0.9900 . ?
C60 C61 1.470(7) . ?
C61 H61A 0.9900 . ?
C61 H61B 0.9900 . ?
C61 C62 1.494(6) . ?
C62 H62A 0.9900 . ?
C62 H62B 0.9900 . ?
C63 H63A 0.9900 . ?
C63 H63B 0.9900 . ?
C63 C64 1.468(4) . ?
C64 C65 1.387(5) . ?
C64 C69 1.402(4) . ?
C65 H65 0.9500 . ?
C65 C66 1.381(6) . ?
C66 H66 0.9500 . ?
C66 C67 1.375(7) . ?
C67 H67 0.9500 . ?
C67 C68 1.367(7) . ?
C68 H68 0.9500 . ?
C68 C69 1.364(6) . ?
C69 H69 0.9500 . ?
C70 H70A 0.9900 . ?
C70 H70B 0.9900 . ?
C70 C71 1.472(4) . ?
C71 C72 1.401(4) . ?
C71 C76 1.397(4) . ?
C72 H72 0.9500 . ?
C72 C73 1.374(4) . ?
C73 H73 0.9500 . ?
C73 C74 1.385(5) . ?
C74 H74 0.9500 . ?
C74 C75 1.384(4) . ?
C75 H75 0.9500 . ?
C75 C76 1.371(4) . ?
C76 H76 0.9500 . ?
C77 H77A 0.9900 . ?
C77 H77B 0.9900 . ?
C77 C78 1.474(5) . ?
C78 H78A 0.9900 . ?
C78 H78B 0.9900 . ?
C78 C79 1.508(5) . ?
C79 H79A 0.9900 . ?
C79 H79B 0.9900 . ?
C79 C80 1.485(5) . ?
C80 H80A 0.9900 . ?
C80 H80B 0.9900 . ?

loop_
_geom_torsion_atom_site_label_1
_geom_torsion_atom_site_label_2
_geom_torsion_atom_site_label_3
_geom_torsion_atom_site_label_4
_geom_torsion
_geom_torsion_site_symmetry_1
_geom_torsion_site_symmetry_2
_geom_torsion_site_symmetry_3
_geom_torsion_site_symmetry_4
_geom_torsion_publ_flag
Zr1 O1 C1 C2 160.5(2) . . . . ?
Zr1 O1 C1 C6 -18.6(5) . . . . ?
Zr1 O3 C59 C60 176.1(3) . . . . ?
Zr1 O3 C62 C61 167.4(2) . . . . ?
Zr1 N1 C7 C6 -19.7(4) . . . . ?
Zr1 N1 C7 C8 159.9(2) . . . . ?
Zr1 N1 C11 C10 -164.5(2) . . . . ?
Zr1 N1 C11 C12 14.3(3) . . . . ?
Zr1 C13 C14 F1 2.3(3) . . . . ?
Zr1 C13 C14 C15 -178.3(2) . . . . ?
Zr1 C45 C46 C47 -96.3(3) . . . . ?
Zr1 C45 C46 C51 77.1(3) . . . . ?
Zr1 C52 C53 C54 -102.9(3) . . . . ?
Zr1 C52 C53 C58 74.0(3) . . . . ?
Zr2 O2 C28 C23 32.2(4) . . . . ?
Zr2 O2 C28 C27 -146.2(2) . . . . ?
Zr2 O4 C77 C78 165.3(2) . . . . ?
Zr2 O4 C80 C79 172.6(2) . . . . ?
Zr2 N2 C18 C16 -23.1(3) . . . . ?
Zr2 N2 C18 C19 155.9(2) . . . . ?
Zr2 N2 C22 C21 -151.0(2) . . . . ?
Zr2 N2 C22 C23 30.6(3) . . . . ?
Zr2 C15 C16 C17 179.3(2) . . . . ?
Zr2 C15 C16 C18 -1.3(3) . . . . ?
Zr2 C63 C64 C65 -84.0(3) . . . . ?
Zr2 C63 C64 C69 92.2(3) . . . . ?
Zr2 C70 C71 C72 -78.5(3) . . . . ?
Zr2 C70 C71 C76 97.3(3) . . . . ?
F1 C14 C15 Zr2 0.0(4) . . . . ?
F1 C14 C15 C16 -179.0(2) . . . . ?
O1 C1 C2 C3 -175.8(3) . . . . ?
O1 C1 C2 C29 5.8(4) . . . . ?
O1 C1 C6 C5 174.1(3) . . . . ?
O1 C1 C6 C7 -9.9(4) . . . . ?
O3 C59 C60 C61 13.6(6) . . . . ?
O4 C77 C78 C79 26.7(4) . . . . ?
N1 C7 C8 C9 3.9(4) . . . . ?
N1 C11 C12 C13 -9.3(4) . . . . ?
N1 C11 C12 C17 171.5(2) . . . . ?
N2 C18 C19 C20 -1.3(5) . . . . ?
N2 C22 C23 C24 143.3(3) . . . . ?
N2 C22 C23 C28 -37.2(4) . . . . ?
C1 C2 C3 C4 0.1(6) . . . . ?
C1 C2 C29 C30 -66.1(4) . . . . ?
C1 C2 C29 C31 57.0(4) . . . . ?
C1 C2 C29 C32 176.0(3) . . . . ?
C1 C6 C7 N1 26.1(4) . . . . ?
C1 C6 C7 C8 -153.5(3) . . . . ?
C2 C1 C6 C5 -5.0(4) . . . . ?
C2 C1 C6 C7 171.0(3) . . . . ?
C2 C3 C4 C5 -1.6(7) . . . . ?
C2 C3 C4 C33 -179.1(4) . . . . ?
C3 C2 C29 C30 115.5(3) . . . . ?
C3 C2 C29 C31 -121.3(3) . . . . ?
C3 C2 C29 C32 -2.4(4) . . . . ?
C3 C4 C5 C6 -0.1(7) . . . . ?
C3 C4 C33 C34 172.7(5) . . . . ?
C3 C4 C33 C35 -58.2(6) . . . . ?
C3 C4 C33 C36 58.7(5) . . . . ?
C4 C5 C6 C1 3.4(6) . . . . ?
C4 C5 C6 C7 -172.7(4) . . . . ?
C5 C4 C33 C34 -4.6(7) . . . . ?
C5 C4 C33 C35 124.5(5) . . . . ?
C5 C4 C33 C36 -118.6(5) . . . . ?
C5 C6 C7 N1 -158.0(3) . . . . ?
C5 C6 C7 C8 22.4(4) . . . . ?
C6 C1 C2 C3 3.3(5) . . . . ?
C6 C1 C2 C29 -175.1(3) . . . . ?
C6 C7 C8 C9 -176.5(3) . . . . ?
C7 N1 C11 C10 1.5(4) . . . . ?
C7 N1 C11 C12 -179.6(2) . . . . ?
C7 C8 C9 C10 -0.6(4) . . . . ?
C8 C9 C10 C11 -2.2(4) . . . . ?
C9 C10 C11 N1 1.8(4) . . . . ?
C9 C10 C11 C12 -177.0(3) . . . . ?
C10 C11 C12 C13 169.6(2) . . . . ?
C10 C11 C12 C17 -9.7(4) . . . . ?
C11 N1 C7 C6 176.1(2) . . . . ?
C11 N1 C7 C8 -4.3(4) . . . . ?
C11 C12 C13 Zr1 -1.4(3) . . . . ?
C11 C12 C13 C14 -179.2(2) . . . . ?
C11 C12 C17 C16 179.0(2) . . . . ?
C12 C13 C14 F1 179.7(2) . . . . ?
C12 C13 C14 C15 -0.9(4) . . . . ?
C13 C12 C17 C16 -0.2(4) . . . . ?
C13 C14 C15 Zr2 -179.4(2) . . . . ?
C13 C14 C15 C16 1.6(4) . . . . ?
C14 C15 C16 C17 -1.6(4) . . . . ?
C14 C15 C16 C18 177.8(2) . . . . ?
C15 C16 C17 C12 1.0(4) . . . . ?
C15 C16 C18 N2 17.1(4) . . . . ?
C15 C16 C18 C19 -161.8(3) . . . . ?
C16 C18 C19 C20 177.6(3) . . . . ?
C17 C12 C13 Zr1 177.80(19) . . . . ?
C17 C12 C13 C14 0.1(4) . . . . ?
C17 C16 C18 N2 -163.5(2) . . . . ?
C17 C16 C18 C19 17.5(4) . . . . ?
C18 N2 C22 C21 6.8(4) . . . . ?
C18 N2 C22 C23 -171.6(2) . . . . ?
C18 C16 C17 C12 -178.3(2) . . . . ?
C18 C19 C20 C21 4.0(5) . . . . ?
C19 C20 C21 C22 -1.3(5) . . . . ?
C20 C21 C22 N2 -4.1(5) . . . . ?
C20 C21 C22 C23 174.3(3) . . . . ?
C21 C22 C23 C24 -35.2(4) . . . . ?
C21 C22 C23 C28 144.4(3) . . . . ?
C22 N2 C18 C16 177.0(2) . . . . ?
C22 N2 C18 C19 -4.1(4) . . . . ?
C22 C23 C24 C25 176.9(3) . . . . ?
C22 C23 C28 O2 9.6(4) . . . . ?
C22 C23 C28 C27 -172.0(2) . . . . ?
C23 C24 C25 C26 -2.4(4) . . . . ?
C23 C24 C25 C37 177.9(6) . . . . ?
C23 C24 C25 C37A 173.2(6) . . . . ?
C24 C23 C28 O2 -170.8(2) . . . . ?
C24 C23 C28 C27 7.5(4) . . . . ?
C24 C25 C26 C27 2.9(4) . . . . ?
C24 C25 C37 C38 -97.3(9) . . . . ?
C24 C25 C37 C39 22.9(12) . . . . ?
C24 C25 C37 C40 140.0(8) . . . . ?
C24 C25 C37A C38A -59.2(10) . . . . ?
C24 C25 C37A C39A 60.6(10) . . . . ?
C24 C25 C37A C40A -178.9(6) . . . . ?
C25 C26 C27 C28 1.7(4) . . . . ?
C25 C26 C27 C41 -178.7(3) . . . . ?
C26 C25 C37 C38 83.0(10) . . . . ?
C26 C25 C37 C39 -156.8(7) . . . . ?
C26 C25 C37 C40 -39.7(12) . . . . ?
C26 C25 C37A C38A 116.3(8) . . . . ?
C26 C25 C37A C39A -124.0(8) . . . . ?
C26 C25 C37A C40A -3.5(11) . . . . ?
C26 C27 C28 O2 171.4(2) . . . . ?
C26 C27 C28 C23 -7.0(4) . . . . ?
C26 C27 C41 C42 128.6(3) . . . . ?
C26 C27 C41 C43 9.9(4) . . . . ?
C26 C27 C41 C44 -109.6(3) . . . . ?
C28 C23 C24 C25 -2.7(4) . . . . ?
C28 C27 C41 C42 -51.8(3) . . . . ?
C28 C27 C41 C43 -170.5(2) . . . . ?
C28 C27 C41 C44 70.0(3) . . . . ?
C29 C2 C3 C4 178.5(4) . . . . ?
C33 C4 C5 C6 177.2(4) . . . . ?
C37 C25 C26 C27 -177.4(7) . . . . ?
C37A C25 C26 C27 -172.8(6) . . . . ?
C41 C27 C28 O2 -8.2(4) . . . . ?
C41 C27 C28 C23 173.4(2) . . . . ?
C45 C46 C47 C48 173.0(3) . . . . ?
C45 C46 C51 C50 -172.7(3) . . . . ?
C46 C47 C48 C49 -0.4(6) . . . . ?
C47 C46 C51 C50 1.1(4) . . . . ?
C47 C48 C49 C50 1.2(6) . . . . ?
C48 C49 C50 C51 -0.8(6) . . . . ?
C49 C50 C51 C46 -0.3(5) . . . . ?
C51 C46 C47 C48 -0.7(5) . . . . ?
C52 C53 C54 C55 177.4(3) . . . . ?
C52 C53 C58 C57 -177.3(3) . . . . ?
C53 C54 C55 C56 -0.5(5) . . . . ?
C54 C53 C58 C57 -0.2(4) . . . . ?
C54 C55 C56 C57 0.4(5) . . . . ?
C55 C56 C57 C58 -0.3(5) . . . . ?
C56 C57 C58 C53 0.1(5) . . . . ?
C58 C53 C54 C55 0.4(4) . . . . ?
C59 O3 C62 C61 -21.8(5) . . . . ?
C59 C60 C61 C62 -26.1(6) . . . . ?
C60 C61 C62 O3 29.7(5) . . . . ?
C62 O3 C59 C60 5.3(6) . . . . ?
C63 C64 C65 C66 177.2(4) . . . . ?
C63 C64 C69 C68 -177.6(3) . . . . ?
C64 C65 C66 C67 -0.6(8) . . . . ?
C65 C64 C69 C68 -1.3(5) . . . . ?
C65 C66 C67 C68 0.6(9) . . . . ?
C66 C67 C68 C69 -1.0(9) . . . . ?
C67 C68 C69 C64 1.4(7) . . . . ?
C69 C64 C65 C66 0.9(6) . . . . ?
C70 C71 C72 C73 177.8(3) . . . . ?
C70 C71 C76 C75 -177.9(3) . . . . ?
C71 C72 C73 C74 -0.6(5) . . . . ?
C72 C71 C76 C75 -1.9(4) . . . . ?
C72 C73 C74 C75 -0.7(5) . . . . ?
C73 C74 C75 C76 0.6(5) . . . . ?
C74 C75 C76 C71 0.8(5) . . . . ?
C76 C71 C72 C73 1.8(4) . . . . ?
C77 O4 C80 C79 -13.9(4) . . . . ?
C77 C78 C79 C80 -34.3(4) . . . . ?
C78 C79 C80 O4 29.7(4) . . . . ?
C80 O4 C77 C78 -8.3(4) . . . . ?

loop_
_smtbx_masks_void_nr
_smtbx_masks_void_average_x
_smtbx_masks_void_average_y
_smtbx_masks_void_average_z
_smtbx_masks_void_volume
_smtbx_masks_void_count_electrons
_smtbx_masks_void_content
1 0.500 1.000 -0.416 880.7 156.9 '4 pentane'
